data_7155569
loop_
_publ_author_name
'Lebel, Helene'
'Mamani Laparra, Laura'
'Khalifa, Maroua'
'Trudel, Carl'
'Audubert, Cl\'ement'
'Szponarski, Mathieu'
'Dicaire-Leduc, C\'edric'
'Azek, Emna'
'Ernzerhof, Matthias'

_publ_section_title
;
 Synthesis of Oxazolidinones: Rhodium-Catalyzed C--H Amination of
 N-Mesyloxycarbamates.
;
_journal_name_full 'Org. Biomol. Chem.'
_journal_paper_doi 10.1039/C7OB00378A
_journal_year 2017
_chemical_formula_moiety 'C11 H19 N O2'
_chemical_formula_sum 'C11 H19 N O2'
_chemical_formula_weight 197.27
_space_group_crystal_system monoclinic
_space_group_IT_number 14
_space_group_name_Hall '-P 2ybc'
_space_group_name_H-M_alt 'P 1 21/c 1'
_symmetry_space_group_name_Hall '-P 2ybc'
_symmetry_space_group_name_H-M 'P 1 21/c 1'
_atom_sites_solution_hydrogens mixed
_atom_sites_solution_primary direct
_audit_creation_date 2016-07-19
_audit_creation_method
;
Olex2 1.2
(compiled 2016.02.19 svn.r3266 for OlexSys, GUI svn.r5155)
;
_audit_update_record
;
2017-02-15 deposited with the CCDC.
2017-04-07 downloaded from the CCDC.
;
_cell_angle_alpha 90
_cell_angle_beta 93.0384(11)
_cell_angle_gamma 90
_cell_formula_units_Z 4
_cell_length_a 15.0400(4)
_cell_length_b 6.0462(2)
_cell_length_c 12.0358(3)
_cell_measurement_reflns_used 9856
_cell_measurement_temperature 150
_cell_measurement_theta_max 60.632
_cell_measurement_theta_min 2.561
_cell_volume 1092.94(5)
_computing_cell_refinement 'SAINT v8.34A (Bruker, 2013)'
_computing_data_collection
;
APEX 2 (2013) Bruker AXS Inc., Madison, WI 53719-1173.
;
_computing_data_reduction 'SAINT v8.34A (Bruker, 2013)'
_computing_molecular_graphics 'Olex2 (Dolomanov et al., 2009)'
_computing_publication_material 'Olex2 (Dolomanov et al., 2009)'
_computing_structure_refinement 'XL (Sheldrick, 2008)'
_computing_structure_solution 'ShelXT (Sheldrick, 2015)'
_diffrn_ambient_temperature 150
_diffrn_detector 'CMOS Area detector'
_diffrn_detector_area_resol_mean 10.24
_diffrn_detector_type 'Bruker Photon 100 CMOS Detector'
_diffrn_measured_fraction_theta_full 0.996
_diffrn_measured_fraction_theta_max 0.996
_diffrn_measurement_device 'k-geometry diffractometer'
_diffrn_measurement_device_type 'Bruker Venture Metaljet'
_diffrn_measurement_method '\w and \f scans'
_diffrn_radiation_collimation 'Focusing mirrors'
_diffrn_radiation_monochromator 'Helios MX Mirror Optics'
_diffrn_radiation_probe x-ray
_diffrn_radiation_type GaK\a
_diffrn_radiation_wavelength 1.34139
_diffrn_reflns_av_R_equivalents 0.0348
_diffrn_reflns_av_unetI/netI 0.0192
_diffrn_reflns_Laue_measured_fraction_full 0.996
_diffrn_reflns_Laue_measured_fraction_max 0.996
_diffrn_reflns_limit_h_max 19
_diffrn_reflns_limit_h_min -19
_diffrn_reflns_limit_k_max 7
_diffrn_reflns_limit_k_min -7
_diffrn_reflns_limit_l_max 15
_diffrn_reflns_limit_l_min -15
_diffrn_reflns_number 18135
_diffrn_reflns_point_group_measured_fraction_full 0.996
_diffrn_reflns_point_group_measured_fraction_max 0.996
_diffrn_reflns_theta_full 53.594
_diffrn_reflns_theta_max 60.601
_diffrn_reflns_theta_min 2.560
_diffrn_source 'Metal Jet'
_diffrn_source_target Ga
_diffrn_source_type 'Gallium Liquid Metal Jet Source'
_exptl_absorpt_coefficient_mu 0.419
_exptl_absorpt_correction_T_max 0.7519
_exptl_absorpt_correction_T_min 0.6486
_exptl_absorpt_correction_type multi-scan
_exptl_absorpt_process_details
;
SADABS-2014/5 (Bruker,2014/5) was used for absorption correction.
wR2(int) was 0.1459 before and 0.0511 after correction.
The Ratio of minimum to maximum transmission is 0.8626.
The \l/2 correction factor is 0.00150.
;
_exptl_crystal_colour Colorless
_exptl_crystal_colour_primary Colorless
_exptl_crystal_density_diffrn 1.199
_exptl_crystal_description NEEDLE
_exptl_crystal_F_000 432
_exptl_crystal_size_max 0.3
_exptl_crystal_size_mid 0.06
_exptl_crystal_size_min 0.04
_refine_diff_density_max 0.335
_refine_diff_density_min -0.398
_refine_diff_density_rms 0.082
_refine_ls_extinction_coef 0.074(4)
_refine_ls_extinction_expression Fc^*^=kFc[1+0.001xFc^2^\l^3^/sin(2\q)]^-1/4^
_refine_ls_extinction_method 'SHELXL-2014/7 (Sheldrick 2014'
_refine_ls_goodness_of_fit_ref 1.099
_refine_ls_hydrogen_treatment mixed
_refine_ls_matrix_type full
_refine_ls_number_parameters 135
_refine_ls_number_reflns 2496
_refine_ls_number_restraints 0
_refine_ls_restrained_S_all 1.099
_refine_ls_R_factor_all 0.0516
_refine_ls_R_factor_gt 0.0481
_refine_ls_shift/su_max 0.001
_refine_ls_shift/su_mean 0.000
_refine_ls_structure_factor_coef Fsqd
_refine_ls_weighting_details 'w=1/[\s^2^(Fo^2^)+(0.0705P)^2^+0.3481P] where P=(Fo^2^+2Fc^2^)/3'
_refine_ls_weighting_scheme calc
_refine_ls_wR_factor_gt 0.1186
_refine_ls_wR_factor_ref 0.1223
_reflns_Friedel_coverage 0.000
_reflns_number_gt 2300
_reflns_number_total 2496
_reflns_threshold_expression 'I > 2\s(I)'
_cod_data_source_file c7ob00378a4.cif
_cod_data_source_block hele67
_cod_depositor_comments
;
The following automatic conversions were performed:

'_diffrn_radiation_probe' value 'X-ray' changed to 'x-ray' according
to
/home/data/users/saulius/crontab/automatic-downloads/rss-feeds/RSC/lib/dictionaries/cif_core.dic
dictionary named 'cif_core.dic' version 2.4.2 from 2011-04-26.

Automatic conversion script
Id: cif_fix_values 4973 2017-02-22 13:04:09Z antanas 
;
_cod_original_cell_volume 1092.93(5)
_cod_database_code 7155569
_shelx_space_group_comment
;
The symmetry employed for this shelxl refinement is uniquely defined
by the following loop, which should always be used as a source of
symmetry information in preference to the above space-group names.
They are only intended as comments.
;
_shelx_estimated_absorpt_t_max 0.983
_shelx_estimated_absorpt_t_min 0.884
_olex2_refinement_description
;
1. Fixed Uiso
 At 1.2 times of:
  All C(H) groups, All C(H,H) groups
 At 1.5 times of:
  All C(H,H,H) groups
2.a Ternary CH refined with riding coordinates:
 C4(H4), C5(H5), C8(H8)
2.b Secondary CH2 refined with riding coordinates:
 C6(H6A,H6B), C7(H7A,H7B), C9(H9A,H9B)
2.c Idealised Me refined as rotating group:
 C11(H11A,H11B,H11C), C12(H12A,H12B,H12C), C13(H13A,H13B,H13C)
;
_shelx_shelxl_version_number 2014/7
_olex2_submission_special_instructions 'No special instructions were received'

loop_
_space_group_symop_operation_xyz
'x, y, z'
'-x, y+1/2, -z+1/2'
'-x, -y, -z'
'x, -y-1/2, z-1/2'

loop_
_atom_site_label
_atom_site_type_symbol
_atom_site_fract_x
_atom_site_fract_y
_atom_site_fract_z
_atom_site_U_iso_or_equiv
_atom_site_adp_type
_atom_site_occupancy
_atom_site_site_symmetry_order
_atom_site_calc_flag
_atom_site_refinement_flags_posn
O1 O 0.62300(5) 0.07173(13) 0.53539(6) 0.0190(2) Uani 1 1 d .
O2 O 0.54734(6) -0.05352(14) 0.67910(7) 0.0237(2) Uani 1 1 d .
C2 C 0.57029(7) 0.10223(19) 0.62300(8) 0.0169(3) Uani 1 1 d .
N3 N 0.55113(6) 0.31824(16) 0.63309(8) 0.0172(2) Uani 1 1 d .
H3 H 0.5263(11) 0.366(3) 0.6910(13) 0.028(4) Uiso 1 1 d .
C4 C 0.61027(7) 0.45042(18) 0.56676(8) 0.0154(2) Uani 1 1 d .
H4 H 0.5790 0.5848 0.5360 0.019 Uiso 1 1 calc R
C5 C 0.62484(7) 0.28234(18) 0.47524(8) 0.0177(3) Uani 1 1 d .
H5 H 0.5730 0.2878 0.4197 0.021 Uiso 1 1 calc R
C6 C 0.70998(8) 0.3079(2) 0.41462(9) 0.0220(3) Uani 1 1 d .
H6A H 0.7003 0.4203 0.3555 0.026 Uiso 1 1 calc R
H6B H 0.7232 0.1658 0.3781 0.026 Uiso 1 1 calc R
C7 C 0.79095(7) 0.37554(19) 0.48895(9) 0.0186(3) Uani 1 1 d .
H7A H 0.8412 0.4098 0.4419 0.022 Uiso 1 1 calc R
H7B H 0.8090 0.2503 0.5381 0.022 Uiso 1 1 calc R
C8 C 0.77135(6) 0.57780(17) 0.56048(8) 0.0145(2) Uani 1 1 d .
H8 H 0.7484 0.6971 0.5091 0.017 Uiso 1 1 calc R
C9 C 0.69553(6) 0.51398(18) 0.63457(8) 0.0149(2) Uani 1 1 d .
H9A H 0.7148 0.3878 0.6824 0.018 Uiso 1 1 calc R
H9B H 0.6827 0.6401 0.6837 0.018 Uiso 1 1 calc R
C10 C 0.85506(7) 0.67098(18) 0.62644(9) 0.0179(3) Uani 1 1 d .
C11 C 0.82771(8) 0.8528(2) 0.70670(10) 0.0240(3) Uani 1 1 d .
H11A H 0.7860 0.9545 0.6676 0.036 Uiso 1 1 calc GR
H11B H 0.8807 0.9346 0.7341 0.036 Uiso 1 1 calc GR
H11C H 0.7989 0.7856 0.7696 0.036 Uiso 1 1 calc GR
C12 C 0.90551(8) 0.4912(2) 0.69409(10) 0.0271(3) Uani 1 1 d .
H12A H 0.8648 0.4182 0.7434 0.041 Uiso 1 1 calc GR
H12B H 0.9547 0.5588 0.7387 0.041 Uiso 1 1 calc GR
H12C H 0.9292 0.3819 0.6433 0.041 Uiso 1 1 calc GR
C13 C 0.91801(8) 0.7739(2) 0.54420(11) 0.0274(3) Uani 1 1 d .
H13A H 0.9371 0.6599 0.4928 0.041 Uiso 1 1 calc GR
H13B H 0.9702 0.8357 0.5854 0.041 Uiso 1 1 calc GR
H13C H 0.8868 0.8918 0.5021 0.041 Uiso 1 1 calc GR

loop_
_atom_site_aniso_label
_atom_site_aniso_U_11
_atom_site_aniso_U_22
_atom_site_aniso_U_33
_atom_site_aniso_U_23
_atom_site_aniso_U_13
_atom_site_aniso_U_12
O1 0.0228(4) 0.0172(4) 0.0175(4) -0.0019(3) 0.0076(3) -0.0016(3)
O2 0.0259(4) 0.0211(5) 0.0249(4) 0.0037(3) 0.0088(3) -0.0033(3)
C2 0.0145(5) 0.0202(6) 0.0160(5) -0.0009(4) 0.0026(4) -0.0023(4)
N3 0.0149(4) 0.0187(5) 0.0185(5) -0.0012(3) 0.0062(3) -0.0006(3)
C4 0.0138(5) 0.0169(5) 0.0158(5) 0.0017(4) 0.0018(4) 0.0007(4)
C5 0.0208(5) 0.0197(6) 0.0125(5) 0.0006(4) 0.0005(4) -0.0033(4)
C6 0.0276(6) 0.0273(6) 0.0118(5) -0.0037(4) 0.0062(4) -0.0066(5)
C7 0.0194(5) 0.0208(6) 0.0163(5) -0.0022(4) 0.0069(4) -0.0005(4)
C8 0.0148(5) 0.0155(5) 0.0131(5) 0.0013(4) 0.0022(4) 0.0007(4)
C9 0.0154(5) 0.0171(5) 0.0123(4) -0.0019(4) 0.0022(3) 0.0000(4)
C10 0.0151(5) 0.0182(5) 0.0204(5) -0.0005(4) 0.0018(4) -0.0009(4)
C11 0.0231(6) 0.0230(6) 0.0260(6) -0.0074(5) 0.0020(4) -0.0048(4)
C12 0.0195(5) 0.0309(7) 0.0301(6) 0.0024(5) -0.0062(4) 0.0035(5)
C13 0.0215(6) 0.0280(7) 0.0336(6) -0.0017(5) 0.0088(5) -0.0069(5)

loop_
_atom_type_symbol
_atom_type_description
_atom_type_scat_dispersion_real
_atom_type_scat_dispersion_imag
_atom_type_scat_source
C C 0.0150 0.0070 'International Tables Vol C Tables 4.2.6.8 and 6.1.1.4'
H H 0.0000 0.0000 'International Tables Vol C Tables 4.2.6.8 and 6.1.1.4'
N N 0.0250 0.0140 'International Tables Vol C Tables 4.2.6.8 and 6.1.1.4'
O O 0.0410 0.0250 'International Tables Vol C Tables 4.2.6.8 and 6.1.1.4'

loop_
_geom_angle_atom_site_label_1
_geom_angle_atom_site_label_2
_geom_angle_atom_site_label_3
_geom_angle
C2 O1 C5 106.93(8)
O2 C2 O1 121.10(10)
O2 C2 N3 129.20(10)
N3 C2 O1 109.70(9)
C2 N3 H3 120.4(11)
C2 N3 C4 109.99(8)
C4 N3 H3 124.2(11)
N3 C4 H4 111.0
N3 C4 C5 98.34(8)
N3 C4 C9 111.23(8)
C5 C4 H4 111.0
C5 C4 C9 113.84(8)
C9 C4 H4 111.0
O1 C5 C4 102.43(8)
O1 C5 H5 108.9
O1 C5 C6 111.41(9)
C4 C5 H5 108.9
C6 C5 C4 115.98(9)
C6 C5 H5 108.9
C5 C6 H6A 108.7
C5 C6 H6B 108.7
C5 C6 C7 114.40(8)
H6A C6 H6B 107.6
C7 C6 H6A 108.7
C7 C6 H6B 108.7
C6 C7 H7A 109.3
C6 C7 H7B 109.3
C6 C7 C8 111.80(9)
H7A C7 H7B 107.9
C8 C7 H7A 109.3
C8 C7 H7B 109.3
C7 C8 H8 107.3
C7 C8 C9 107.27(8)
C7 C8 C10 113.60(8)
C9 C8 H8 107.3
C9 C8 C10 113.61(8)
C10 C8 H8 107.3
C4 C9 C8 112.37(8)
C4 C9 H9A 109.1
C4 C9 H9B 109.1
C8 C9 H9A 109.1
C8 C9 H9B 109.1
H9A C9 H9B 107.9
C11 C10 C8 110.09(9)
C11 C10 C12 108.37(9)
C11 C10 C13 108.07(9)
C12 C10 C8 112.20(9)
C12 C10 C13 108.93(10)
C13 C10 C8 109.09(9)
C10 C11 H11A 109.5
C10 C11 H11B 109.5
C10 C11 H11C 109.5
H11A C11 H11B 109.5
H11A C11 H11C 109.5
H11B C11 H11C 109.5
C10 C12 H12A 109.5
C10 C12 H12B 109.5
C10 C12 H12C 109.5
H12A C12 H12B 109.5
H12A C12 H12C 109.5
H12B C12 H12C 109.5
C10 C13 H13A 109.5
C10 C13 H13B 109.5
C10 C13 H13C 109.5
H13A C13 H13B 109.5
H13A C13 H13C 109.5
H13B C13 H13C 109.5

loop_
_geom_bond_atom_site_label_1
_geom_bond_atom_site_label_2
_geom_bond_distance
O1 C2 1.3649(12)
O1 C5 1.4657(13)
O2 C2 1.2192(13)
C2 N3 1.3444(15)
N3 H3 0.859(16)
N3 C4 1.4638(13)
C4 H4 1.0000
C4 C5 1.5230(14)
C4 C9 1.5320(14)
C5 H5 1.0000
C5 C6 1.5149(15)
C6 H6A 0.9900
C6 H6B 0.9900
C6 C7 1.5282(15)
C7 H7A 0.9900
C7 H7B 0.9900
C7 C8 1.5332(14)
C8 H8 1.0000
C8 C9 1.5336(13)
C8 C10 1.5579(14)
C9 H9A 0.9900
C9 H9B 0.9900
C10 C11 1.5340(15)
C10 C12 1.5342(16)
C10 C13 1.5371(15)
C11 H11A 0.9800
C11 H11B 0.9800
C11 H11C 0.9800
C12 H12A 0.9800
C12 H12B 0.9800
C12 H12C 0.9800
C13 H13A 0.9800
C13 H13B 0.9800
C13 H13C 0.9800

loop_
_geom_hbond_atom_site_label_D
_geom_hbond_atom_site_label_H
_geom_hbond_atom_site_label_A
_geom_hbond_distance_DH
_geom_hbond_distance_HA
_geom_hbond_distance_DA
_geom_hbond_angle_DHA
_geom_hbond_site_symmetry_A
N3 H3 O2 0.859(16) 2.022(17) 2.8738(12) 171.3(15) 2_656

loop_
_geom_torsion_atom_site_label_1
_geom_torsion_atom_site_label_2
_geom_torsion_atom_site_label_3
_geom_torsion_atom_site_label_4
_geom_torsion
O1 C2 N3 C4 -14.27(12)
O1 C5 C6 C7 -78.31(12)
O2 C2 N3 C4 165.71(11)
C2 O1 C5 C4 28.21(10)
C2 O1 C5 C6 152.84(9)
C2 N3 C4 C5 30.29(11)
C2 N3 C4 C9 -89.39(10)
N3 C4 C5 O1 -33.80(9)
N3 C4 C5 C6 -155.35(9)
N3 C4 C9 C8 159.75(9)
C4 C5 C6 C7 38.33(14)
C5 O1 C2 O2 170.30(10)
C5 O1 C2 N3 -9.71(11)
C5 C4 C9 C8 49.77(12)
C5 C6 C7 C8 -50.73(13)
C6 C7 C8 C9 60.89(11)
C6 C7 C8 C10 -172.70(9)
C7 C8 C9 C4 -60.73(11)
C7 C8 C10 C11 -172.76(9)
C7 C8 C10 C12 -51.98(12)
C7 C8 C10 C13 68.82(11)
C9 C4 C5 O1 83.90(10)
C9 C4 C5 C6 -37.65(13)
C9 C8 C10 C11 -49.77(12)
C9 C8 C10 C12 71.01(12)
C9 C8 C10 C13 -168.19(9)
C10 C8 C9 C4 172.87(9)
